data_2239093
loop_
_publ_author_name
'Nagalakshmi, R.A.'
'Suresh, J.'
'Malathi, K.'
'Kumar, R. Ranjith'
'Lakshman, P. L. Nilantha'

_publ_section_title
;
 10-(4-Chlorophenyl)-14a-hydroxy-12-methyl-8,9,9a,10,12,13,14,14a-octahydro-5<i>H</i>-10a,14-methanoindeno[2',1':4,5]azepino[3,4-<i>b</i>]pyrrolizine-5,15(7<i>H</i>,11<i>H</i>)-dione
;
_journal_coeditor_code DS2236
_journal_issue 1
_journal_name_full 'Acta Crystallographica Section E'
_journal_page_first o97
_journal_page_last o98
_journal_paper_doi 10.1107/S1600536813034107
_journal_volume 70
_journal_year 2014
_chemical_formula_iupac 'C26 H25 Cl N2 O3'
_chemical_formula_moiety 'C26 H25 Cl N2 O3'
_chemical_formula_sum 'C26 H25 Cl N2 O3'
_chemical_formula_weight 448.93
_chemical_name_systematic
10-(4-Chlorophenyl)-14a-hydroxy-12-methyl-8,9,9a,10,12,13,14,14a-octahydro-5<i>H</i>-10a,14-methanoindeno[2',1':4,5]azepino[3,4-<i>b</i>]pyrrolizine-5,15(7<i>H</i>,11<i>H</i>)-dione
_space_group_IT_number 14
_symmetry_cell_setting monoclinic
_symmetry_space_group_name_Hall '-P 2yn'
_symmetry_space_group_name_H-M 'P 1 21/n 1'
_atom_sites_solution_hydrogens geom
_atom_sites_solution_primary direct
_atom_sites_solution_secondary difmap
_audit_creation_method SHELXL-97
_cell_angle_alpha 90.00
_cell_angle_beta 95.120(2)
_cell_angle_gamma 90.00
_cell_formula_units_Z 8
_cell_length_a 13.5839(4)
_cell_length_b 11.3764(4)
_cell_length_c 28.5382(9)
_cell_measurement_reflns_used 2000
_cell_measurement_temperature 293(2)
_cell_measurement_theta_max 31
_cell_measurement_theta_min 2
_cell_volume 4392.6(2)
_computing_cell_refinement 'SAINT (Bruker, 2004)'
_computing_data_collection 'APEX2 (Bruker, 2004)'
_computing_data_reduction 'SAINT (Bruker, 2004)'
_computing_molecular_graphics 'PLATON (Spek, 2009)'
_computing_publication_material 'SHELXL97 (Sheldrick, 2008)'
_computing_structure_refinement 'SHELXL97 (Sheldrick, 2008)'
_computing_structure_solution 'SHELXS97 (Sheldrick, 2008)'
_diffrn_ambient_temperature 293(2)
_diffrn_detector_area_resol_mean 0
_diffrn_measured_fraction_theta_full 0.997
_diffrn_measured_fraction_theta_max 0.997
_diffrn_measurement_device_type 'Bruker Kappa APEXII'
_diffrn_measurement_method '\w and \f'
_diffrn_radiation_monochromator graphite
_diffrn_radiation_source 'fine-focus sealed tube'
_diffrn_radiation_type MoK\a
_diffrn_radiation_wavelength 0.71073
_diffrn_reflns_av_R_equivalents 0.0413
_diffrn_reflns_av_sigmaI/netI 0.0257
_diffrn_reflns_limit_h_max 17
_diffrn_reflns_limit_h_min -17
_diffrn_reflns_limit_k_max 14
_diffrn_reflns_limit_k_min -14
_diffrn_reflns_limit_l_max 37
_diffrn_reflns_limit_l_min -37
_diffrn_reflns_number 85408
_diffrn_reflns_theta_full 27.80
_diffrn_reflns_theta_max 27.80
_diffrn_reflns_theta_min 1.43
_diffrn_standards_interval_count 0
_diffrn_standards_interval_time 0
_diffrn_standards_number 0
_exptl_absorpt_coefficient_mu 0.206
_exptl_absorpt_correction_T_max 0.974
_exptl_absorpt_correction_T_min 0.967
_exptl_absorpt_correction_type multi-scan
_exptl_absorpt_process_details '(SADABS; Sheldrick, 1996)'
_exptl_crystal_colour colourless
_exptl_crystal_density_diffrn 1.358
_exptl_crystal_density_method 'not measured'
_exptl_crystal_description block
_exptl_crystal_F_000 1888
_exptl_crystal_size_max 0.21
_exptl_crystal_size_mid 0.19
_exptl_crystal_size_min 0.18
_refine_diff_density_max 0.330
_refine_diff_density_min -0.381
_refine_ls_extinction_method none
_refine_ls_goodness_of_fit_ref 1.014
_refine_ls_hydrogen_treatment mixed
_refine_ls_matrix_type full
_refine_ls_number_parameters 591
_refine_ls_number_reflns 10365
_refine_ls_number_restraints 0
_refine_ls_restrained_S_all 1.014
_refine_ls_R_factor_all 0.0770
_refine_ls_R_factor_gt 0.0461
_refine_ls_shift/su_max 0.000
_refine_ls_shift/su_mean 0.000
_refine_ls_structure_factor_coef Fsqd
_refine_ls_weighting_details 'calc w=1/[\s^2^(Fo^2^)+(0.0445P)^2^+2.0326P] where P=(Fo^2^+2Fc^2^)/3'
_refine_ls_weighting_scheme calc
_refine_ls_wR_factor_gt 0.1058
_refine_ls_wR_factor_ref 0.1232
_reflns_number_gt 7088
_reflns_number_total 10365
_reflns_threshold_expression I>2sigma(I)
_cod_data_source_file ds2236sup1.cf
_cod_data_source_block I
_cod_original_sg_symbol_Hall '-p 2yn'
_cod_original_sg_symbol_H-M 'P 21/n'
_cod_database_code 2239093
_cod_database_fobs_code 2239093

loop_
_symmetry_equiv_pos_as_xyz
'x, y, z'
'-x+1/2, y+1/2, -z+1/2'
'-x, -y, -z'
'x-1/2, -y-1/2, z-1/2'

loop_
_atom_site_type_symbol
_atom_site_label
_atom_site_fract_x
_atom_site_fract_y
_atom_site_fract_z
_atom_site_U_iso_or_equiv
_atom_site_adp_type
_atom_site_calc_flag
_atom_site_refinement_flags
_atom_site_occupancy
_atom_site_symmetry_multiplicity
H H2 0.2541(19) 0.164(2) 0.3395(10) 0.088(9) Uiso d . 1 1
H H3 0.353(2) 0.193(3) 0.3711(10) 0.106(10) Uiso d . 1 1
C C1A 0.2818(2) 0.2028(2) 0.37004(10) 0.0629(6) Uani d . 1 1
C C2A 0.27703(14) 0.38693(18) 0.41290(7) 0.0479(5) Uani d . 1 1
H H4 0.3484 0.3938 0.4175 0.057 Uiso calc R 1 1
H H5 0.2550 0.3433 0.4392 0.057 Uiso calc R 1 1
C C3A 0.23041(14) 0.51019(17) 0.41138(6) 0.0452(4) Uani d . 1 1
H H3A 0.2476 0.5544 0.4404 0.054 Uiso calc R 1 1
C C4A 0.26576(14) 0.56995(17) 0.36915(7) 0.0453(4) Uani d . 1 1
C C5A 0.21563(12) 0.50383(15) 0.32732(6) 0.0357(4) Uani d . 1 1
C C6A 0.27022(13) 0.38621(16) 0.32724(6) 0.0402(4) Uani d . 1 1
H H6 0.2475 0.3409 0.2996 0.048 Uiso calc R 1 1
H H7 0.3408 0.3991 0.3270 0.048 Uiso calc R 1 1
C C7A 0.20490(13) 0.57492(16) 0.28073(6) 0.0394(4) Uani d . 1 1
H H7A 0.2240 0.6563 0.2882 0.047 Uiso calc R 1 1
C C8A 0.09354(13) 0.57262(16) 0.26891(6) 0.0408(4) Uani d . 1 1
H H8A 0.0747 0.4980 0.2534 0.049 Uiso calc R 1 1
C C9A 0.03576(16) 0.67175(19) 0.24399(7) 0.0549(5) Uani d . 1 1
H H8 0.0302 0.6607 0.2101 0.066 Uiso calc R 1 1
H H9 0.0663 0.7473 0.2515 0.066 Uiso calc R 1 1
C C10A -0.06550(16) 0.6621(2) 0.26367(8) 0.0598(6) Uani d . 1 1
H H10A -0.0870 0.7385 0.2739 0.072 Uiso calc R 1 1
H H10B -0.1145 0.6321 0.2399 0.072 Uiso calc R 1 1
C C11A -0.05198(14) 0.5771(2) 0.30546(8) 0.0545(5) Uani d . 1 1
H H11A -0.0843 0.6062 0.3321 0.065 Uiso calc R 1 1
H H11B -0.0774 0.4996 0.2970 0.065 Uiso calc R 1 1
C C12A 0.10984(12) 0.48544(15) 0.34328(6) 0.0350(4) Uani d . 1 1
C C13A 0.11777(13) 0.50876(16) 0.39756(6) 0.0408(4) Uani d . 1 1
C C14A 0.06538(13) 0.40713(17) 0.41807(6) 0.0433(4) Uani d . 1 1
C C15A 0.03857(13) 0.32319(17) 0.38446(7) 0.0427(4) Uani d . 1 1
C C16A 0.06537(13) 0.36182(16) 0.33787(6) 0.0391(4) Uani d . 1 1
C C17A -0.00229(14) 0.2168(2) 0.39665(8) 0.0562(5) Uani d . 1 1
H H17A -0.0196 0.1600 0.3740 0.067 Uiso calc R 1 1
C C18A -0.01649(16) 0.1976(2) 0.44325(9) 0.0693(7) Uani d . 1 1
H H18A -0.0435 0.1268 0.4522 0.083 Uiso calc R 1 1
C C19A 0.00885(17) 0.2822(3) 0.47666(9) 0.0704(7) Uani d . 1 1
H H19A -0.0022 0.2681 0.5079 0.084 Uiso calc R 1 1
C C20A 0.05034(15) 0.3872(2) 0.46474(7) 0.0572(6) Uani d . 1 1
H H20A 0.0679 0.4435 0.4876 0.069 Uiso calc R 1 1
C C21A 0.26993(14) 0.53118(16) 0.24432(6) 0.0412(4) Uani d . 1 1
C C22A 0.36564(15) 0.57387(19) 0.24535(7) 0.0514(5) Uani d . 1 1
H H22A 0.3863 0.6312 0.2673 0.062 Uiso calc R 1 1
C C23A 0.43091(16) 0.5337(2) 0.21480(8) 0.0575(5) Uani d . 1 1
H H23A 0.4950 0.5631 0.2162 0.069 Uiso calc R 1 1
C C24A 0.39997(16) 0.44914(18) 0.18209(7) 0.0521(5) Uani d . 1 1
C C25A 0.30554(17) 0.40619(18) 0.17947(7) 0.0531(5) Uani d . 1 1
H H25A 0.2848 0.3503 0.1569 0.064 Uiso calc R 1 1
C C26A 0.24137(15) 0.44680(17) 0.21074(7) 0.0475(5) Uani d . 1 1
H H26A 0.1775 0.4168 0.2092 0.057 Uiso calc R 1 1
N N1A 0.24939(11) 0.32397(13) 0.36954(5) 0.0406(3) Uani d . 1 1
N N2A 0.05550(11) 0.57556(13) 0.31548(5) 0.0398(3) Uani d . 1 1
O O1A 0.07674(12) 0.61834(13) 0.40907(5) 0.0595(4) Uani d . 1 1
H H1A 0.0688 0.6592 0.3854 0.089 Uiso calc R 1 1
O O2A 0.04810(11) 0.31079(12) 0.30075(5) 0.0524(3) Uani d . 1 1
O O3A 0.32204(12) 0.65099(15) 0.36775(6) 0.0709(5) Uani d . 1 1
Cl Cl1 0.48368(5) 0.39797(6) 0.14410(2) 0.07186(18) Uani d . 1 1
H H1 0.253(2) 0.162(2) 0.3931(10) 0.087(9) Uiso d . 1 1
C C1B 0.8571(3) 0.2820(3) 0.19339(9) 0.0890(9) Uani d . 1 1
H H10 0.8604 0.1977 0.1933 0.134 Uiso calc R 1 1
H H11 0.7912 0.3063 0.1984 0.134 Uiso calc R 1 1
H H12 0.9025 0.3123 0.2182 0.134 Uiso calc R 1 1
C C2B 0.97308(15) 0.27523(19) 0.13400(7) 0.0541(5) Uani d . 1 1
H H13 0.9672 0.1903 0.1338 0.065 Uiso calc R 1 1
H H14 1.0282 0.2964 0.1564 0.065 Uiso calc R 1 1
C C3B 0.99339(14) 0.31785(17) 0.08498(7) 0.0484(5) Uani d . 1 1
H H3B 1.0541 0.2838 0.0746 0.058 Uiso calc R 1 1
C C4B 0.99805(14) 0.44975(18) 0.08757(7) 0.0492(5) Uani d . 1 1
C C5B 0.89285(13) 0.48782(16) 0.09453(6) 0.0408(4) Uani d . 1 1
C C6B 0.87928(16) 0.45404(18) 0.14540(7) 0.0502(5) Uani d . 1 1
H H15 0.9314 0.4885 0.1665 0.060 Uiso calc R 1 1
H H16 0.8162 0.4825 0.1542 0.060 Uiso calc R 1 1
C C7B 0.86807(14) 0.61561(17) 0.07776(7) 0.0447(4) Uani d . 1 1
H H7B 0.9238 0.6443 0.0614 0.054 Uiso calc R 1 1
C C8B 0.78183(14) 0.59519(18) 0.04095(7) 0.0478(5) Uani d . 1 1
H H8B 0.7210 0.5887 0.0568 0.057 Uiso calc R 1 1
C C9B 0.76111(19) 0.6683(2) -0.00292(8) 0.0667(6) Uani d . 1 1
H H17 0.8218 0.6983 -0.0139 0.080 Uiso calc R 1 1
H H18 0.7177 0.7336 0.0025 0.080 Uiso calc R 1 1
C C10B 0.7105(2) 0.5801(3) -0.03822(9) 0.0782(8) Uani d . 1 1
H H10C 0.6413 0.5998 -0.0452 0.094 Uiso calc R 1 1
H H10D 0.7423 0.5803 -0.0673 0.094 Uiso calc R 1 1
C C11B 0.72132(17) 0.4603(2) -0.01442(8) 0.0650(6) Uani d . 1 1
H H11C 0.6618 0.4385 -0.0001 0.078 Uiso calc R 1 1
H H11D 0.7369 0.3996 -0.0365 0.078 Uiso calc R 1 1
C C12B 0.83195(13) 0.40302(16) 0.06015(6) 0.0397(4) Uani d . 1 1
C C13B 0.90496(14) 0.30332(17) 0.04781(7) 0.0438(4) Uani d . 1 1
C C14B 0.84778(16) 0.19125(18) 0.05099(7) 0.0508(5) Uani d . 1 1
C C15B 0.75861(16) 0.2098(2) 0.06915(7) 0.0563(5) Uani d . 1 1
C C16B 0.74522(14) 0.3361(2) 0.07891(7) 0.0520(5) Uani d . 1 1
C C17B 0.6951(2) 0.1162(3) 0.07601(9) 0.0800(8) Uani d . 1 1
H H17B 0.6345 0.1291 0.0880 0.096 Uiso calc R 1 1
C C18B 0.7238(3) 0.0049(3) 0.06471(11) 0.0975(12) Uani d . 1 1
H H18B 0.6828 -0.0588 0.0694 0.117 Uiso calc R 1 1
C C19B 0.8123(3) -0.0127(2) 0.04657(11) 0.0929(11) Uani d . 1 1
H H19B 0.8302 -0.0888 0.0389 0.111 Uiso calc R 1 1
C C20B 0.8760(2) 0.0783(2) 0.03926(8) 0.0689(7) Uani d . 1 1
H H20B 0.9361 0.0646 0.0269 0.083 Uiso calc R 1 1
C C21B 0.84957(14) 0.70415(16) 0.11559(7) 0.0438(4) Uani d . 1 1
C C22B 0.91994(14) 0.78879(18) 0.12870(8) 0.0512(5) Uani d . 1 1
H H22B 0.9783 0.7905 0.1139 0.061 Uiso calc R 1 1
C C23B 0.90558(16) 0.87092(18) 0.16324(8) 0.0551(5) Uani d . 1 1
H H23B 0.9540 0.9266 0.1718 0.066 Uiso calc R 1 1
C C24B 0.81938(15) 0.86902(17) 0.18455(7) 0.0497(5) Uani d . 1 1
C C25B 0.74774(15) 0.78766(19) 0.17235(7) 0.0521(5) Uani d . 1 1
H H25B 0.6892 0.7874 0.1870 0.063 Uiso calc R 1 1
C C26B 0.76323(15) 0.70569(18) 0.13799(7) 0.0503(5) Uani d . 1 1
H H26B 0.7145 0.6502 0.1297 0.060 Uiso calc R 1 1
N N1B 0.88309(13) 0.32669(15) 0.14848(6) 0.0501(4) Uani d . 1 1
N N2B 0.80391(11) 0.48068(15) 0.02110(5) 0.0452(4) Uani d . 1 1
O O1B 0.93885(12) 0.31807(14) 0.00264(5) 0.0630(4) Uani d . 1 1
H H1B 0.9168 0.3796 -0.0090 0.095 Uiso calc R 1 1
O O2B 0.67501(11) 0.38274(17) 0.09432(6) 0.0745(5) Uani d . 1 1
O O3B 1.06801(11) 0.51295(14) 0.08489(7) 0.0746(5) Uani d . 1 1
Cl Cl2 0.80170(5) 0.97008(5) 0.22885(2) 0.07313(18) Uani d . 1 1

loop_
_atom_site_aniso_label
_atom_site_aniso_U_11
_atom_site_aniso_U_22
_atom_site_aniso_U_33
_atom_site_aniso_U_12
_atom_site_aniso_U_13
_atom_site_aniso_U_23
C1A 0.0832(18) 0.0509(13) 0.0561(15) 0.0182(12) 0.0141(13) 0.0135(11)
C2A 0.0424(10) 0.0617(13) 0.0384(10) 0.0052(9) -0.0028(8) 0.0062(9)
C3A 0.0483(10) 0.0522(11) 0.0334(9) -0.0043(9) -0.0057(8) -0.0070(8)
C4A 0.0429(10) 0.0458(11) 0.0458(11) -0.0044(8) -0.0038(8) -0.0032(9)
C5A 0.0365(9) 0.0366(9) 0.0337(9) -0.0017(7) 0.0016(7) 0.0008(7)
C6A 0.0375(9) 0.0453(10) 0.0383(10) 0.0047(8) 0.0056(7) 0.0055(8)
C7A 0.0474(10) 0.0330(9) 0.0375(9) -0.0033(7) 0.0025(8) 0.0024(7)
C8A 0.0479(10) 0.0388(9) 0.0350(9) 0.0001(8) -0.0002(8) 0.0009(7)
C9A 0.0659(13) 0.0500(12) 0.0469(12) 0.0064(10) -0.0058(10) 0.0101(9)
C10A 0.0591(13) 0.0643(14) 0.0535(13) 0.0189(11) -0.0098(10) 0.0037(11)
C11A 0.0427(11) 0.0656(13) 0.0545(12) 0.0108(10) -0.0006(9) 0.0048(10)
C12A 0.0370(9) 0.0366(9) 0.0307(8) 0.0031(7) 0.0003(7) -0.0004(7)
C13A 0.0458(10) 0.0422(10) 0.0340(9) 0.0070(8) 0.0015(7) -0.0031(8)
C14A 0.0375(9) 0.0547(11) 0.0382(10) 0.0101(8) 0.0053(8) 0.0048(8)
C15A 0.0340(9) 0.0488(11) 0.0457(11) 0.0022(8) 0.0050(8) 0.0059(9)
C16A 0.0356(9) 0.0420(10) 0.0391(10) 0.0017(7) 0.0000(7) -0.0008(8)
C17A 0.0430(11) 0.0598(13) 0.0659(14) -0.0051(9) 0.0045(10) 0.0123(11)
C18A 0.0473(12) 0.0860(18) 0.0755(17) -0.0070(12) 0.0106(11) 0.0359(15)
C19A 0.0529(13) 0.107(2) 0.0535(14) 0.0044(13) 0.0145(11) 0.0282(14)
C20A 0.0499(11) 0.0825(16) 0.0401(11) 0.0112(11) 0.0093(9) 0.0062(11)
C21A 0.0504(11) 0.0383(9) 0.0352(9) -0.0019(8) 0.0053(8) 0.0069(8)
C22A 0.0543(12) 0.0544(12) 0.0458(11) -0.0083(10) 0.0059(9) -0.0021(9)
C23A 0.0516(12) 0.0638(14) 0.0585(13) -0.0041(10) 0.0124(10) 0.0061(11)
C24A 0.0629(13) 0.0488(11) 0.0470(11) 0.0094(10) 0.0177(10) 0.0113(9)
C25A 0.0694(14) 0.0457(11) 0.0452(11) -0.0022(10) 0.0106(10) -0.0013(9)
C26A 0.0534(11) 0.0449(11) 0.0448(11) -0.0056(9) 0.0077(9) 0.0001(9)
N1A 0.0435(8) 0.0431(8) 0.0352(8) 0.0071(7) 0.0035(6) 0.0054(7)
N2A 0.0413(8) 0.0422(8) 0.0353(8) 0.0064(6) -0.0007(6) 0.0024(6)
O1A 0.0820(10) 0.0513(8) 0.0447(8) 0.0204(8) 0.0037(8) -0.0089(7)
O2A 0.0661(9) 0.0468(8) 0.0429(8) -0.0086(7) -0.0028(6) -0.0062(6)
O3A 0.0751(11) 0.0716(11) 0.0636(10) -0.0352(9) -0.0071(8) -0.0027(8)
Cl1 0.0799(4) 0.0717(4) 0.0688(4) 0.0167(3) 0.0327(3) 0.0072(3)
C1B 0.136(3) 0.0754(18) 0.0601(16) 0.0138(17) 0.0306(16) 0.0153(14)
C2B 0.0559(12) 0.0466(11) 0.0577(13) 0.0071(9) -0.0065(10) -0.0009(10)
C3B 0.0371(10) 0.0468(11) 0.0621(13) 0.0059(8) 0.0082(9) 0.0007(9)
C4B 0.0369(10) 0.0491(11) 0.0609(13) 0.0008(9) 0.0005(9) 0.0003(10)
C5B 0.0365(9) 0.0420(10) 0.0436(10) 0.0026(7) 0.0018(8) -0.0028(8)
C6B 0.0578(12) 0.0506(11) 0.0409(10) 0.0053(9) -0.0031(9) -0.0067(9)
C7B 0.0409(10) 0.0455(10) 0.0480(11) 0.0061(8) 0.0052(8) 0.0006(8)
C8B 0.0455(10) 0.0547(12) 0.0435(11) 0.0130(9) 0.0049(8) -0.0028(9)
C9B 0.0735(15) 0.0728(16) 0.0533(13) 0.0269(13) 0.0033(11) 0.0065(12)
C10B 0.0857(18) 0.098(2) 0.0486(13) 0.0361(15) -0.0093(12) -0.0017(13)
C11B 0.0630(14) 0.0873(17) 0.0428(12) 0.0138(12) -0.0067(10) -0.0161(12)
C12B 0.0353(9) 0.0482(10) 0.0363(9) 0.0007(8) 0.0063(7) -0.0041(8)
C13B 0.0460(10) 0.0465(11) 0.0407(10) 0.0027(8) 0.0132(8) -0.0012(8)
C14B 0.0658(13) 0.0490(12) 0.0365(10) -0.0062(10) -0.0011(9) -0.0019(9)
C15B 0.0621(13) 0.0655(14) 0.0402(11) -0.0195(11) -0.0012(9) 0.0016(10)
C16B 0.0410(10) 0.0768(15) 0.0389(10) -0.0083(10) 0.0068(8) -0.0053(10)
C17B 0.0836(18) 0.097(2) 0.0556(15) -0.0411(16) -0.0118(13) 0.0175(14)
C18B 0.131(3) 0.076(2) 0.077(2) -0.053(2) -0.038(2) 0.0258(16)
C19B 0.146(3) 0.0473(14) 0.0761(19) -0.0202(18) -0.043(2) 0.0091(13)
C20B 0.0987(19) 0.0507(13) 0.0542(14) 0.0024(13) -0.0109(13) -0.0009(11)
C21B 0.0428(10) 0.0394(10) 0.0479(11) 0.0073(8) -0.0022(8) 0.0024(8)
C22B 0.0422(10) 0.0484(11) 0.0624(13) 0.0042(9) 0.0023(9) 0.0035(10)
C23B 0.0539(12) 0.0446(11) 0.0645(14) -0.0014(9) -0.0084(10) -0.0027(10)
C24B 0.0556(12) 0.0412(10) 0.0501(12) 0.0096(9) -0.0066(9) -0.0023(9)
C25B 0.0475(11) 0.0561(12) 0.0523(12) 0.0066(9) 0.0020(9) -0.0069(10)
C26B 0.0451(11) 0.0499(11) 0.0553(12) 0.0006(9) 0.0006(9) -0.0071(9)
N1B 0.0628(10) 0.0477(9) 0.0400(9) 0.0043(8) 0.0063(8) 0.0010(7)
N2B 0.0442(9) 0.0554(10) 0.0364(8) 0.0084(7) 0.0048(7) -0.0028(7)
O1B 0.0782(10) 0.0615(10) 0.0542(9) 0.0205(8) 0.0330(8) 0.0069(7)
O2B 0.0466(8) 0.1099(14) 0.0703(11) -0.0027(9) 0.0236(8) -0.0088(10)
O3B 0.0399(8) 0.0588(10) 0.1244(16) -0.0073(7) 0.0032(9) 0.0015(10)
Cl2 0.0842(4) 0.0606(4) 0.0737(4) 0.0030(3) 0.0022(3) -0.0226(3)

loop_
_atom_type_symbol
_atom_type_description
_atom_type_scat_dispersion_real
_atom_type_scat_dispersion_imag
_atom_type_scat_source
C C 0.0033 0.0016 'International Tables Vol C Tables 4.2.6.8 and 6.1.1.4'
H H 0.0000 0.0000 'International Tables Vol C Tables 4.2.6.8 and 6.1.1.4'
N N 0.0061 0.0033 'International Tables Vol C Tables 4.2.6.8 and 6.1.1.4'
O O 0.0106 0.0060 'International Tables Vol C Tables 4.2.6.8 and 6.1.1.4'
Cl Cl 0.1484 0.1585 'International Tables Vol C Tables 4.2.6.8 and 6.1.1.4'

loop_
_geom_angle_atom_site_label_1
_geom_angle_atom_site_label_2
_geom_angle_atom_site_label_3
_geom_angle
N1A C1A H2 108.4(15)
N1A C1A H3 114.2(19)
H2 C1A H3 106(2)
N1A C1A H1 109.7(17)
H2 C1A H1 104(2)
H3 C1A H1 114(2)
N1A C2A C3A 110.60(15)
N1A C2A H4 109.5
C3A C2A H4 109.5
N1A C2A H5 109.5
C3A C2A H5 109.5
H4 C2A H5 108.1
C4A C3A C2A 105.99(16)
C4A C3A C13A 100.39(15)
C2A C3A C13A 113.17(16)
C4A C3A H3A 112.2
C2A C3A H3A 112.2
C13A C3A H3A 112.2
O3A C4A C3A 128.70(18)
O3A C4A C5A 126.59(18)
C3A C4A C5A 104.70(15)
C4A C5A C6A 104.52(14)
C4A C5A C7A 114.60(15)
C6A C5A C7A 117.58(14)
C4A C5A C12A 101.36(14)
C6A C5A C12A 110.02(14)
C7A C5A C12A 107.55(13)
N1A C6A C5A 107.18(14)
N1A C6A H6 110.3
C5A C6A H6 110.3
N1A C6A H7 110.3
C5A C6A H7 110.3
H6 C6A H7 108.5
C21A C7A C8A 118.30(15)
C21A C7A C5A 113.74(15)
C8A C7A C5A 101.33(14)
C21A C7A H7A 107.6
C8A C7A H7A 107.6
C5A C7A H7A 107.6
N2A C8A C9A 101.46(15)
N2A C8A C7A 102.85(14)
C9A C8A C7A 123.70(16)
N2A C8A H8A 109.2
C9A C8A H8A 109.2
C7A C8A H8A 109.2
C8A C9A C10A 102.64(16)
C8A C9A H8 111.2
C10A C9A H8 111.2
C8A C9A H9 111.2
C10A C9A H9 111.2
H8 C9A H9 109.2
C11A C10A C9A 106.28(16)
C11A C10A H10A 110.5
C9A C10A H10A 110.5
C11A C10A H10B 110.5
C9A C10A H10B 110.5
H10A C10A H10B 108.7
N2A C11A C10A 102.00(17)
N2A C11A H11A 111.4
C10A C11A H11A 111.4
N2A C11A H11B 111.4
C10A C11A H11B 111.4
H11A C11A H11B 109.2
N2A C12A C16A 114.52(14)
N2A C12A C5A 100.48(13)
C16A C12A C5A 117.31(14)
N2A C12A C13A 113.98(14)
C16A C12A C13A 104.28(14)
C5A C12A C13A 106.40(13)
O1A C13A C14A 112.15(15)
O1A C13A C3A 109.43(16)
C14A C13A C3A 113.63(15)
O1A C13A C12A 112.64(14)
C14A C13A C12A 105.17(14)
C3A C13A C12A 103.49(14)
C15A C14A C20A 120.2(2)
C15A C14A C13A 111.51(16)
C20A C14A C13A 128.05(19)
C14A C15A C17A 121.06(19)
C14A C15A C16A 110.43(16)
C17A C15A C16A 128.41(19)
O2A C16A C15A 126.89(17)
O2A C16A C12A 124.82(17)
C15A C16A C12A 108.00(15)
C18A C17A C15A 118.2(2)
C18A C17A H17A 120.9
C15A C17A H17A 120.9
C19A C18A C17A 120.7(2)
C19A C18A H18A 119.7
C17A C18A H18A 119.7
C18A C19A C20A 121.2(2)
C18A C19A H19A 119.4
C20A C19A H19A 119.4
C19A C20A C14A 118.6(2)
C19A C20A H20A 120.7
C14A C20A H20A 120.7
C22A C21A C26A 117.46(18)
C22A C21A C7A 118.44(17)
C26A C21A C7A 124.05(17)
C23A C22A C21A 121.8(2)
C23A C22A H22A 119.1
C21A C22A H22A 119.1
C22A C23A C24A 119.1(2)
C22A C23A H23A 120.5
C24A C23A H23A 120.5
C25A C24A C23A 120.89(19)
C25A C24A Cl1 120.53(17)
C23A C24A Cl1 118.58(17)
C24A C25A C26A 119.2(2)
C24A C25A H25A 120.4
C26A C25A H25A 120.4
C25A C26A C21A 121.61(19)
C25A C26A H26A 119.2
C21A C26A H26A 119.2
C1A N1A C6A 113.07(16)
C1A N1A C2A 114.00(17)
C6A N1A C2A 114.49(15)
C12A N2A C11A 124.31(15)
C12A N2A C8A 105.94(13)
C11A N2A C8A 104.43(14)
C13A O1A H1A 109.5
N1B C1B H10 109.5
N1B C1B H11 109.5
H10 C1B H11 109.5
N1B C1B H12 109.5
H10 C1B H12 109.5
H11 C1B H12 109.5
N1B C2B C3B 111.03(16)
N1B C2B H13 109.4
C3B C2B H13 109.4
N1B C2B H14 109.4
C3B C2B H14 109.4
H13 C2B H14 108.0
C4B C3B C2B 106.37(17)
C4B C3B C13B 99.67(15)
C2B C3B C13B 113.77(16)
C4B C3B H3B 112.1
C2B C3B H3B 112.1
C13B C3B H3B 112.1
O3B C4B C3B 128.70(18)
O3B C4B C5B 126.56(19)
C3B C4B C5B 104.74(15)
C4B C5B C6B 104.26(15)
C4B C5B C7B 113.88(15)
C6B C5B C7B 119.04(15)
C4B C5B C12B 101.13(14)
C6B C5B C12B 109.86(15)
C7B C5B C12B 107.22(14)
N1B C6B C5B 107.56(15)
N1B C6B H15 110.2
C5B C6B H15 110.2
N1B C6B H16 110.2
C5B C6B H16 110.2
H15 C6B H16 108.5
C21B C7B C8B 115.33(15)
C21B C7B C5B 116.54(16)
C8B C7B C5B 101.64(15)
C21B C7B H7B 107.6
C8B C7B H7B 107.6
C5B C7B H7B 107.6
N2B C8B C9B 101.49(16)
N2B C8B C7B 103.40(15)
C9B C8B C7B 124.37(19)
N2B C8B H8B 108.8
C9B C8B H8B 108.8
C7B C8B H8B 108.8
C8B C9B C10B 102.9(2)
C8B C9B H17 111.2
C10B C9B H17 111.2
C8B C9B H18 111.2
C10B C9B H18 111.2
H17 C9B H18 109.1
C11B C10B C9B 105.76(18)
C11B C10B H10C 110.6
C9B C10B H10C 110.6
C11B C10B H10D 110.6
C9B C10B H10D 110.6
H10C C10B H10D 108.7
N2B C11B C10B 101.8(2)
N2B C11B H11C 111.4
C10B C11B H11C 111.4
N2B C11B H11D 111.4
C10B C11B H11D 111.4
H11C C11B H11D 109.3
N2B C12B C16B 114.40(15)
N2B C12B C5B 101.26(14)
C16B C12B C5B 117.83(15)
N2B C12B C13B 113.41(14)
C16B C12B C13B 103.87(16)
C5B C12B C13B 106.16(14)
O1B C13B C14B 111.57(16)
O1B C13B C3B 108.50(16)
C14B C13B C3B 115.23(16)
O1B C13B C12B 112.47(15)
C14B C13B C12B 105.08(15)
C3B C13B C12B 103.77(15)
C15B C14B C20B 120.2(2)
C15B C14B C13B 111.76(18)
C20B C14B C13B 128.0(2)
C14B C15B C17B 120.9(2)
C14B C15B C16B 110.32(18)
C17B C15B C16B 128.8(2)
O2B C16B C15B 127.6(2)
O2B C16B C12B 124.3(2)
C15B C16B C12B 107.73(17)
C18B C17B C15B 118.6(3)
C18B C17B H17B 120.7
C15B C17B H17B 120.7
C19B C18B C17B 120.2(3)
C19B C18B H18B 119.9
C17B C18B H18B 119.9
C18B C19B C20B 122.3(3)
C18B C19B H19B 118.9
C20B C19B H19B 118.9
C19B C20B C14B 117.9(3)
C19B C20B H20B 121.1
C14B C20B H20B 121.1
C22B C21B C26B 117.33(18)
C22B C21B C7B 120.06(18)
C26B C21B C7B 122.60(18)
C21B C22B C23B 121.60(19)
C21B C22B H22B 119.2
C23B C22B H22B 119.2
C24B C23B C22B 119.13(19)
C24B C23B H23B 120.4
C22B C23B H23B 120.4
C25B C24B C23B 121.11(19)
C25B C24B Cl2 119.43(17)
C23B C24B Cl2 119.45(16)
C24B C25B C26B 119.2(2)
C24B C25B H25B 120.4
C26B C25B H25B 120.4
C25B C26B C21B 121.63(19)
C25B C26B H26B 119.2
C21B C26B H26B 119.2
C2B N1B C1B 112.85(19)
C2B N1B C6B 114.35(17)
C1B N1B C6B 113.15(18)
C12B N2B C11B 124.78(17)
C12B N2B C8B 107.15(14)
C11B N2B C8B 103.81(15)
C13B O1B H1B 109.5

loop_
_geom_bond_atom_site_label_1
_geom_bond_atom_site_label_2
_geom_bond_distance
C1A N1A 1.447(3)
C1A H2 1.02(3)
C1A H3 0.96(3)
C1A H1 0.92(3)
C2A N1A 1.450(2)
C2A C3A 1.538(3)
C2A H4 0.9700
C2A H5 0.9700
C3A C4A 1.500(3)
C3A C13A 1.546(3)
C3A H3A 0.9800
C4A O3A 1.201(2)
C4A C5A 1.520(2)
C5A C6A 1.530(2)
C5A C7A 1.552(2)
C5A C12A 1.560(2)
C6A N1A 1.449(2)
C6A H6 0.9700
C6A H7 0.9700
C7A C21A 1.507(3)
C7A C8A 1.520(3)
C7A H7A 0.9800
C8A N2A 1.469(2)
C8A C9A 1.515(3)
C8A H8A 0.9800
C9A C10A 1.535(3)
C9A H8 0.9700
C9A H9 0.9700
C10A C11A 1.534(3)
C10A H10A 0.9700
C10A H10B 0.9700
C11A N2A 1.462(2)
C11A H11A 0.9700
C11A H11B 0.9700
C12A N2A 1.456(2)
C12A C16A 1.533(2)
C12A C13A 1.566(2)
C13A O1A 1.416(2)
C13A C14A 1.503(3)
C14A C15A 1.379(3)
C14A C20A 1.384(3)
C15A C17A 1.389(3)
C15A C16A 1.476(3)
C16A O2A 1.212(2)
C17A C18A 1.378(3)
C17A H17A 0.9300
C18A C19A 1.376(4)
C18A H18A 0.9300
C19A C20A 1.377(3)
C19A H19A 0.9300
C20A H20A 0.9300
C21A C22A 1.386(3)
C21A C26A 1.387(3)
C22A C23A 1.376(3)
C22A H22A 0.9300
C23A C24A 1.379(3)
C23A H23A 0.9300
C24A C25A 1.368(3)
C24A Cl1 1.740(2)
C25A C26A 1.382(3)
C25A H25A 0.9300
C26A H26A 0.9300
O1A H1A 0.8200
C1B N1B 1.451(3)
C1B H10 0.9600
C1B H11 0.9600
C1B H12 0.9600
C2B N1B 1.448(3)
C2B C3B 1.529(3)
C2B H13 0.9700
C2B H14 0.9700
C3B C4B 1.503(3)
C3B C13B 1.539(3)
C3B H3B 0.9800
C4B O3B 1.200(2)
C4B C5B 1.523(3)
C5B C6B 1.529(3)
C5B C7B 1.558(3)
C5B C12B 1.560(3)
C6B N1B 1.452(3)
C6B H15 0.9700
C6B H16 0.9700
C7B C21B 1.514(3)
C7B C8B 1.520(3)
C7B H7B 0.9800
C8B N2B 1.462(2)
C8B C9B 1.508(3)
C8B H8B 0.9800
C9B C10B 1.539(4)
C9B H17 0.9700
C9B H18 0.9700
C10B C11B 1.524(4)
C10B H10C 0.9700
C10B H10D 0.9700
C11B N2B 1.462(3)
C11B H11C 0.9700
C11B H11D 0.9700
C12B N2B 1.446(2)
C12B C16B 1.538(3)
C12B C13B 1.567(3)
C13B O1B 1.417(2)
C13B C14B 1.500(3)
C14B C15B 1.376(3)
C14B C20B 1.391(3)
C15B C17B 1.395(3)
C15B C16B 1.478(3)
C16B O2B 1.208(2)
C17B C18B 1.373(5)
C17B H17B 0.9300
C18B C19B 1.366(5)
C18B H18B 0.9300
C19B C20B 1.377(4)
C19B H19B 0.9300
C20B H20B 0.9300
C21B C22B 1.385(3)
C21B C26B 1.385(3)
C22B C23B 1.385(3)
C22B H22B 0.9300
C23B C24B 1.367(3)
C23B H23B 0.9300
C24B C25B 1.365(3)
C24B Cl2 1.741(2)
C25B C26B 1.383(3)
C25B H25B 0.9300
C26B H26B 0.9300
O1B H1B 0.8200

loop_
_geom_hbond_atom_site_label_D
_geom_hbond_atom_site_label_H
_geom_hbond_atom_site_label_A
_geom_hbond_site_symmetry_A
_geom_hbond_distance_DH
_geom_hbond_distance_HA
_geom_hbond_distance_DA
_geom_hbond_angle_DHA
O1A H1A N2A . 0.82 2.20 2.705(2) 119.7
O1B H1B N2B . 0.82 2.16 2.689(2) 122.7
C8A H8A O2A . 0.98 2.57 3.190(2) 121.6
O1B H1B O3B 3_765 0.82 2.51 3.147(2) 135.2
C1A H3 O3B 2_645 0.96(3) 2.59(3) 3.164(3) 118(2)
C1A H2 Cg1 2_545 1.02(3) 2.70(3) 3.648(3) 155(2)

loop_
_geom_torsion_atom_site_label_1
_geom_torsion_atom_site_label_2
_geom_torsion_atom_site_label_3
_geom_torsion_atom_site_label_4
_geom_torsion
N1A C2A C3A C4A -57.63(19)
N1A C2A C3A C13A 51.4(2)
C2A C3A C4A O3A -110.9(2)
C13A C3A C4A O3A 131.2(2)
C2A C3A C4A C5A 68.25(17)
C13A C3A C4A C5A -49.70(18)
O3A C4A C5A C6A 105.8(2)
C3A C4A C5A C6A -73.31(17)
O3A C4A C5A C7A -24.3(3)
C3A C4A C5A C7A 156.55(15)
O3A C4A C5A C12A -139.8(2)
C3A C4A C5A C12A 41.07(17)
C4A C5A C6A N1A 65.78(17)
C7A C5A C6A N1A -165.87(14)
C12A C5A C6A N1A -42.34(18)
C4A C5A C7A C21A 110.27(18)
C6A C5A C7A C21A -13.1(2)
C12A C5A C7A C21A -137.89(15)
C4A C5A C7A C8A -121.68(16)
C6A C5A C7A C8A 114.94(16)
C12A C5A C7A C8A -9.84(17)
C21A C7A C8A N2A 158.96(15)
C5A C7A C8A N2A 33.91(16)
C21A C7A C8A C9A -87.6(2)
C5A C7A C8A C9A 147.30(17)
N2A C8A C9A C10A -36.18(19)
C7A C8A C9A C10A -150.26(18)
C8A C9A C10A C11A 11.7(2)
C9A C10A C11A N2A 17.2(2)
C4A C5A C12A N2A 102.79(14)
C6A C5A C12A N2A -147.00(14)
C7A C5A C12A N2A -17.79(16)
C4A C5A C12A C16A -132.43(15)
C6A C5A C12A C16A -22.2(2)
C7A C5A C12A C16A 106.99(16)
C4A C5A C12A C13A -16.24(17)
C6A C5A C12A C13A 93.97(16)
C7A C5A C12A C13A -136.82(14)
C4A C3A C13A O1A -83.08(17)
C2A C3A C13A O1A 164.40(15)
C4A C3A C13A C14A 150.71(16)
C2A C3A C13A C14A 38.2(2)
C4A C3A C13A C12A 37.21(17)
C2A C3A C13A C12A -75.31(18)
N2A C12A C13A O1A -4.5(2)
C16A C12A C13A O1A -130.12(16)
C5A C12A C13A O1A 105.25(17)
N2A C12A C13A C14A 117.90(16)
C16A C12A C13A C14A -7.68(17)
C5A C12A C13A C14A -132.32(14)
N2A C12A C13A C3A -122.62(15)
C16A C12A C13A C3A 111.80(15)
C5A C12A C13A C3A -12.83(17)
O1A C13A C14A C15A 129.46(17)
C3A C13A C14A C15A -105.78(18)
C12A C13A C14A C15A 6.71(19)
O1A C13A C14A C20A -56.2(2)
C3A C13A C14A C20A 68.6(2)
C12A C13A C14A C20A -178.91(18)
C20A C14A C15A C17A -1.1(3)
C13A C14A C15A C17A 173.81(17)
C20A C14A C15A C16A -177.66(17)
C13A C14A C15A C16A -2.8(2)
C14A C15A C16A O2A -176.55(18)
C17A C15A C16A O2A 7.2(3)
C14A C15A C16A C12A -2.5(2)
C17A C15A C16A C12A -178.77(18)
N2A C12A C16A O2A 55.3(2)
C5A C12A C16A O2A -62.1(2)
C13A C12A C16A O2A -179.44(17)
N2A C12A C16A C15A -118.90(16)
C5A C12A C16A C15A 123.68(16)
C13A C12A C16A C15A 6.34(17)
C14A C15A C17A C18A 0.7(3)
C16A C15A C17A C18A 176.67(19)
C15A C17A C18A C19A 0.3(3)
C17A C18A C19A C20A -1.0(4)
C18A C19A C20A C14A 0.7(3)
C15A C14A C20A C19A 0.4(3)
C13A C14A C20A C19A -173.59(19)
C8A C7A C21A C22A 154.36(17)
C5A C7A C21A C22A -86.9(2)
C8A C7A C21A C26A -28.4(3)
C5A C7A C21A C26A 90.4(2)
C26A C21A C22A C23A -0.8(3)
C7A C21A C22A C23A 176.65(19)
C21A C22A C23A C24A 0.4(3)
C22A C23A C24A C25A 0.7(3)
C22A C23A C24A Cl1 -179.32(16)
C23A C24A C25A C26A -1.3(3)
Cl1 C24A C25A C26A 178.69(15)
C24A C25A C26A C21A 0.9(3)
C22A C21A C26A C25A 0.2(3)
C7A C21A C26A C25A -177.14(18)
C5A C6A N1A C1A 169.67(19)
C5A C6A N1A C2A -57.50(19)
C3A C2A N1A C1A -173.92(19)
C3A C2A N1A C6A 53.7(2)
C16A C12A N2A C11A 34.4(2)
C5A C12A N2A C11A 161.08(17)
C13A C12A N2A C11A -85.6(2)
C16A C12A N2A C8A -86.16(17)
C5A C12A N2A C8A 40.51(16)
C13A C12A N2A C8A 153.87(15)
C10A C11A N2A C12A -162.38(16)
C10A C11A N2A C8A -41.11(19)
C9A C8A N2A C12A -177.77(14)
C7A C8A N2A C12A -48.94(17)
C9A C8A N2A C11A 49.47(18)
C7A C8A N2A C11A 178.30(15)
N1B C2B C3B C4B 57.2(2)
N1B C2B C3B C13B -51.5(2)
C2B C3B C4B O3B 112.0(3)
C13B C3B C4B O3B -129.5(2)
C2B C3B C4B C5B -67.91(19)
C13B C3B C4B C5B 50.53(18)
O3B C4B C5B C6B -107.0(2)
C3B C4B C5B C6B 72.93(19)
O3B C4B C5B C7B 24.3(3)
C3B C4B C5B C7B -155.75(16)
O3B C4B C5B C12B 139.0(2)
C3B C4B C5B C12B -41.10(19)
C4B C5B C6B N1B -65.79(19)
C7B C5B C6B N1B 165.98(16)
C12B C5B C6B N1B 41.9(2)
C4B C5B C7B C21B -112.93(19)
C6B C5B C7B C21B 10.7(2)
C12B C5B C7B C21B 136.07(16)
C4B C5B C7B C8B 120.83(17)
C6B C5B C7B C8B -115.54(18)
C12B C5B C7B C8B 9.83(18)
C21B C7B C8B N2B -159.34(16)
C5B C7B C8B N2B -32.31(18)
C21B C7B C8B C9B 86.4(2)
C5B C7B C8B C9B -146.57(19)
N2B C8B C9B C10B 34.9(2)
C7B C8B C9B C10B 150.1(2)
C8B C9B C10B C11B -8.9(2)
C9B C10B C11B N2B -20.4(2)
C4B C5B C12B N2B -103.29(15)
C6B C5B C12B N2B 146.95(14)
C7B C5B C12B N2B 16.24(17)
C4B C5B C12B C16B 131.17(18)
C6B C5B C12B C16B 21.4(2)
C7B C5B C12B C16B -109.30(19)
C4B C5B C12B C13B 15.37(18)
C6B C5B C12B C13B -94.39(17)
C7B C5B C12B C13B 134.90(15)
C4B C3B C13B O1B 81.23(18)
C2B C3B C13B O1B -165.97(16)
C4B C3B C13B C14B -152.87(17)
C2B C3B C13B C14B -40.1(2)
C4B C3B C13B C12B -38.57(18)
C2B C3B C13B C12B 74.23(19)
N2B C12B C13B O1B 7.6(2)
C16B C12B C13B O1B 132.37(17)
C5B C12B C13B O1B -102.72(18)
N2B C12B C13B C14B -113.99(17)
C16B C12B C13B C14B 10.80(18)
C5B C12B C13B C14B 135.71(15)
N2B C12B C13B C3B 124.64(16)
C16B C12B C13B C3B -110.56(16)
C5B C12B C13B C3B 14.34(18)
O1B C13B C14B C15B -130.14(18)
C3B C13B C14B C15B 105.6(2)
C12B C13B C14B C15B -8.0(2)
O1B C13B C14B C20B 51.6(3)
C3B C13B C14B C20B -72.7(3)
C12B C13B C14B C20B 173.8(2)
C20B C14B C15B C17B -0.1(3)
C13B C14B C15B C17B -178.52(19)
C20B C14B C15B C16B 179.84(19)
C13B C14B C15B C16B 1.5(2)
C14B C15B C16B O2B 178.9(2)
C17B C15B C16B O2B -1.1(4)
C14B C15B C16B C12B 5.9(2)
C17B C15B C16B C12B -174.1(2)
N2B C12B C16B O2B -59.4(3)
C5B C12B C16B O2B 59.4(3)
C13B C12B C16B O2B 176.43(19)
N2B C12B C16B C15B 113.88(18)
C5B C12B C16B C15B -127.31(17)
C13B C12B C16B C15B -10.3(2)
C14B C15B C17B C18B 0.6(3)
C16B C15B C17B C18B -179.3(2)
C15B C17B C18B C19B -0.8(4)
C17B C18B C19B C20B 0.5(4)
C18B C19B C20B C14B 0.0(4)
C15B C14B C20B C19B -0.2(3)
C13B C14B C20B C19B 177.9(2)
C8B C7B C21B C22B -134.64(19)
C5B C7B C21B C22B 106.3(2)
C8B C7B C21B C26B 44.6(3)
C5B C7B C21B C26B -74.4(2)
C26B C21B C22B C23B 0.9(3)
C7B C21B C22B C23B -179.83(18)
C21B C22B C23B C24B -0.7(3)
C22B C23B C24B C25B 0.1(3)
C22B C23B C24B Cl2 178.72(16)
C23B C24B C25B C26B 0.3(3)
Cl2 C24B C25B C26B -178.36(16)
C24B C25B C26B C21B -0.1(3)
C22B C21B C26B C25B -0.5(3)
C7B C21B C26B C25B -179.77(18)
C3B C2B N1B C1B 175.8(2)
C3B C2B N1B C6B -53.0(2)
C5B C6B N1B C2B 57.2(2)
C5B C6B N1B C1B -171.7(2)
C16B C12B N2B C11B -31.6(2)
C5B C12B N2B C11B -159.41(17)
C13B C12B N2B C11B 87.3(2)
C16B C12B N2B C8B 89.63(19)
C5B C12B N2B C8B -38.18(17)
C13B C12B N2B C8B -151.47(15)
C10B C11B N2B C12B 166.35(17)
C10B C11B N2B C8B 43.6(2)
C9B C8B N2B C12B 176.22(16)
C7B C8B N2B C12B 46.38(19)
C9B C8B N2B C11B -50.1(2)
C7B C8B N2B C11B -179.94(17)
